data_4317181
loop_
_publ_author_name
'Liang Deng'
'Amit Majumdar'
'Wayne Lo'
'R. H. Holm'

_publ_contact_author_address
;Departemnt of Chemistry and Chemical Biology
12 Oxford Street
Cambridge, MA 02138
United States of America
;
_publ_contact_author_email holm@chemistry.harvard.edu
_publ_contact_author_name 'Prof. Richard H. Holm'
_publ_section_title
;
 Stabilization of 3:1 Site-Differentiated Cubane-Type Clusters in the
 [Fe4S4]1+ Core Oxidation State by Tertiary Phosphine Ligation: Synthesis,
 Core Structural Diversity, and S= 1/2 Ground States
;
_journal_name_full 'Inorganic Chemistry'
_journal_page_first 11118
_journal_page_last 11126
_journal_paper_doi 10.1021/ic101702b
_journal_volume 49
_journal_year 2010
_chemical_formula_moiety 'C33 H68 Fe4 P3 S4 Se'
_chemical_formula_sum 'C33 H68 Fe4 P3 S4 Se'
_chemical_formula_weight 988.42
_chemical_name_systematic
; 
 ? 
;
_space_group_IT_number 2
_symmetry_cell_setting triclinic
_symmetry_space_group_name_Hall '-P 1'
_symmetry_space_group_name_H-M 'P -1'
_atom_sites_solution_hydrogens geom
_atom_sites_solution_primary direct
_atom_sites_solution_secondary difmap
_audit_creation_method SHELXL-97
_cell_angle_alpha 85.122(2)
_cell_angle_beta 88.949(2)
_cell_angle_gamma 79.238(2)
_cell_formula_units_Z 2
_cell_length_a 11.1659(13)
_cell_length_b 11.3089(13)
_cell_length_c 17.666(2)
_cell_measurement_reflns_used 17098
_cell_measurement_temperature 100(2)
_cell_measurement_theta_max 25.866
_cell_measurement_theta_min 2.19
_cell_volume 2183.6(4)
_computing_cell_refinement 'SAINT 7.46A (Bruker-AXS,2009)'
_computing_data_collection 'APEX2 v2009.3.0 (Bruker-AXS,2009)'
_computing_data_reduction 'SAINT 7.46A (Bruker-AXS,2009)'
_computing_molecular_graphics 'Bruker SHELXTL'
_computing_publication_material 'Bruker SHELXTL'
_computing_structure_refinement 'SHELXL-97 (Sheldrick, 2008)'
_computing_structure_solution 'SHELXS-97 (Sheldrick, 2008)'
_diffrn_ambient_temperature 100(2)
_diffrn_measured_fraction_theta_full 0.991
_diffrn_measured_fraction_theta_max 0.991
_diffrn_measurement_device_type 'CCD area detector'
_diffrn_measurement_method 'phi and omega scans'
_diffrn_radiation_monochromator graphite
_diffrn_radiation_source 'fine-focus sealed tube'
_diffrn_radiation_type MoK\a
_diffrn_radiation_wavelength 0.71073
_diffrn_reflns_av_R_equivalents 0.0390
_diffrn_reflns_av_sigmaI/netI 0.0323
_diffrn_reflns_limit_h_max 13
_diffrn_reflns_limit_h_min -13
_diffrn_reflns_limit_k_max 13
_diffrn_reflns_limit_k_min -13
_diffrn_reflns_limit_l_max 21
_diffrn_reflns_limit_l_min -21
_diffrn_reflns_number 33506
_diffrn_reflns_theta_full 25.89
_diffrn_reflns_theta_max 25.89
_diffrn_reflns_theta_min 1.84
_exptl_absorpt_coefficient_mu 2.459
_exptl_absorpt_correction_T_max 0.4975
_exptl_absorpt_correction_T_min 0.3848
_exptl_absorpt_correction_type multi-scan
_exptl_absorpt_process_details 'SADABS (Bruker, 2005)'
_exptl_crystal_colour Black-brown
_exptl_crystal_density_diffrn 1.503
_exptl_crystal_density_method 'not measured'
_exptl_crystal_description Block
_exptl_crystal_F_000 1026
_exptl_crystal_size_max 0.48
_exptl_crystal_size_mid 0.35
_exptl_crystal_size_min 0.33
_refine_diff_density_max 2.157
_refine_diff_density_min -1.416
_refine_diff_density_rms 0.164
_refine_ls_extinction_method none
_refine_ls_goodness_of_fit_ref 1.039
_refine_ls_hydrogen_treatment constr
_refine_ls_matrix_type full
_refine_ls_number_parameters 356
_refine_ls_number_reflns 8416
_refine_ls_number_restraints 12
_refine_ls_restrained_S_all 1.039
_refine_ls_R_factor_all 0.0741
_refine_ls_R_factor_gt 0.0653
_refine_ls_shift/su_max 0.001
_refine_ls_shift/su_mean 0.000
_refine_ls_structure_factor_coef Fsqd
_refine_ls_weighting_details 'calc w=1/[\s^2^(Fo^2^)+(0.1067P)^2^+13.3409P] where P=(Fo^2^+2Fc^2^)/3'
_refine_ls_weighting_scheme calc
_refine_ls_wR_factor_gt 0.1840
_refine_ls_wR_factor_ref 0.1924
_reflns_number_gt 7195
_reflns_number_total 8416
_reflns_threshold_expression >2sigma(I)
_cod_data_source_file ic101702b_si_001_02.cif
_cod_data_source_block AMFeS2
_cod_depositor_comments
;
The following automatic conversions were performed:

'_symmetry_cell_setting' value 'Triclinic' changed to 'triclinic'
according to the built-in table from CIF Core dictionary named
'cif_core.dic' version 2.4.1 from 2010-06-29.

Automatic conversion script
Id: cif_fix_values 1646 2011-03-28 12:23:43Z adriana 
;
_cod_database_code 4317181

loop_
_symmetry_equiv_pos_as_xyz
'x, y, z'
'-x, -y, -z'

loop_
_atom_site_label
_atom_site_type_symbol
_atom_site_fract_x
_atom_site_fract_y
_atom_site_fract_z
_atom_site_U_iso_or_equiv
_atom_site_adp_type
_atom_site_occupancy
_atom_site_symmetry_multiplicity
_atom_site_calc_flag
_atom_site_refinement_flags
_atom_site_disorder_assembly
_atom_site_disorder_group
Fe1 Fe 0.70945(7) 0.14156(7) 0.31433(5) 0.0273(2) Uani 1 1 d . . .
Fe2 Fe 0.94442(7) 0.08682(8) 0.28468(5) 0.0270(2) Uani 1 1 d . . .
Fe3 Fe 0.80359(7) -0.07292(7) 0.26231(5) 0.0265(2) Uani 1 1 d . B .
Fe4 Fe 0.78578(7) 0.13360(8) 0.16943(5) 0.0280(2) Uani 1 1 d . B .
S1 S 0.84551(11) -0.01802(12) 0.37632(7) 0.0213(3) Uani 1 1 d . . .
S2 S 0.95690(11) -0.02193(12) 0.18183(7) 0.0204(3) Uani 1 1 d . . .
S3 S 0.62436(11) 0.05419(13) 0.22320(8) 0.0249(3) Uani 1 1 d . . .
S4 S 0.82038(12) 0.27258(12) 0.24686(7) 0.0230(3) Uani 1 1 d . . .
Se1 Se 0.59273(7) 0.22701(7) 0.41651(4) 0.0434(2) Uani 1 1 d . . .
P1 P 1.11616(13) 0.14271(14) 0.34234(8) 0.0278(3) Uani 1 1 d . . .
P2 P 0.78070(19) -0.27495(16) 0.27021(9) 0.0404(4) Uani 1 1 d . . .
P3 P 0.74668(16) 0.22056(18) 0.04439(9) 0.0425(4) Uani 1 1 d . . .
C1 C 0.4874(7) 0.3645(6) 0.3712(5) 0.0473(7) Uani 1 1 d . . .
C2 C 0.4656(7) 0.3848(6) 0.2945(5) 0.0473(7) Uani 1 1 d . . .
H2 H 0.5020 0.3281 0.2619 0.057 Uiso 1 1 calc R . .
C3 C 0.3894(7) 0.4896(6) 0.2654(5) 0.0473(7) Uani 1 1 d . . .
H3 H 0.3747 0.5033 0.2134 0.057 Uiso 1 1 calc R . .
C4 C 0.3350(7) 0.5740(6) 0.3146(5) 0.0473(7) Uani 1 1 d . . .
H4 H 0.2845 0.6446 0.2954 0.057 Uiso 1 1 calc R . .
C5 C 0.3555(7) 0.5536(6) 0.3903(5) 0.0473(7) Uani 1 1 d . . .
H5 H 0.3186 0.6101 0.4228 0.057 Uiso 1 1 calc R . .
C6 C 0.4317(7) 0.4485(6) 0.4196(5) 0.0473(7) Uani 1 1 d . . .
H6 H 0.4452 0.4347 0.4717 0.057 Uiso 1 1 calc R . .
C7 C 1.2058(6) 0.0226(6) 0.4063(4) 0.0376(14) Uani 1 1 d . . .
H7 H 1.1654 0.0268 0.4560 0.045 Uiso 1 1 calc R . .
C8 C 1.2024(7) -0.1029(6) 0.3815(4) 0.0443(16) Uani 1 1 d . . .
H8A H 1.2463 -0.1136 0.3346 0.067 Uiso 1 1 calc R . .
H8B H 1.1193 -0.1107 0.3745 0.067 Uiso 1 1 calc R . .
H8C H 1.2394 -0.1631 0.4199 0.067 Uiso 1 1 calc R . .
C9 C 1.3383(7) 0.0370(7) 0.4192(5) 0.052(2) Uani 1 1 d . . .
H9A H 1.3759 -0.0248 0.4565 0.079 Uiso 1 1 calc R . .
H9B H 1.3386 0.1150 0.4368 0.079 Uiso 1 1 calc R . .
H9C H 1.3828 0.0298 0.3723 0.079 Uiso 1 1 calc R . .
C10 C 1.0611(6) 0.2710(6) 0.3998(3) 0.0361(14) Uani 1 1 d . . .
H10 H 1.0181 0.3365 0.3648 0.043 Uiso 1 1 calc R . .
C11 C 1.1610(8) 0.3209(9) 0.4364(5) 0.0577(11) Uani 1 1 d . . .
H11A H 1.1266 0.3959 0.4568 0.087 Uiso 1 1 calc R . .
H11B H 1.2216 0.3343 0.3990 0.087 Uiso 1 1 calc R . .
H11C H 1.1981 0.2641 0.4766 0.087 Uiso 1 1 calc R . .
C12 C 0.9679(8) 0.2404(9) 0.4582(5) 0.0577(11) Uani 1 1 d . . .
H12A H 1.0062 0.1768 0.4942 0.087 Uiso 1 1 calc R . .
H12B H 0.9029 0.2144 0.4332 0.087 Uiso 1 1 calc R . .
H12C H 0.9355 0.3106 0.4843 0.087 Uiso 1 1 calc R . .
C13 C 1.2234(5) 0.1964(6) 0.2727(4) 0.0325(13) Uani 1 1 d . . .
H13 H 1.2928 0.2131 0.3004 0.039 Uiso 1 1 calc R . .
C14 C 1.2707(6) 0.1007(7) 0.2193(4) 0.0410(15) Uani 1 1 d . . .
H14A H 1.2032 0.0749 0.1969 0.061 Uiso 1 1 calc R . .
H14B H 1.3203 0.0330 0.2470 0.061 Uiso 1 1 calc R . .
H14C H 1.3186 0.1334 0.1800 0.061 Uiso 1 1 calc R . .
C15 C 1.1624(7) 0.3134(6) 0.2281(4) 0.0425(16) Uani 1 1 d . . .
H15A H 1.2161 0.3349 0.1884 0.064 Uiso 1 1 calc R . .
H15B H 1.1452 0.3769 0.2618 0.064 Uiso 1 1 calc R . .
H15C H 1.0878 0.3018 0.2064 0.064 Uiso 1 1 calc R . .
C16 C 0.8022(10) 0.1332(8) -0.0358(5) 0.0661(16) Uani 1 1 d . B .
H16 H 0.8876 0.1407 -0.0440 0.079 Uiso 1 1 calc R . .
C17 C 0.8007(14) -0.0036(9) -0.0168(5) 0.095(4) Uani 1 1 d . . .
H17A H 0.7181 -0.0149 -0.0088 0.142 Uiso 1 1 calc R B .
H17B H 0.8472 -0.0321 0.0285 0.142 Uiso 1 1 calc R . .
H17C H 0.8358 -0.0482 -0.0582 0.142 Uiso 1 1 calc R . .
C18 C 0.7345(11) 0.1795(10) -0.1110(5) 0.080(3) Uani 1 1 d . . .
H18A H 0.7788 0.1415 -0.1523 0.120 Uiso 1 1 calc R B .
H18B H 0.7285 0.2655 -0.1191 0.120 Uiso 1 1 calc R . .
H18C H 0.6542 0.1604 -0.1084 0.120 Uiso 1 1 calc R . .
C19 C 0.8234(9) 0.3534(8) 0.0344(5) 0.0661(16) Uani 1 1 d D B .
H19 H 0.7899 0.3980 0.0776 0.079 Uiso 1 1 calc R A 1
C20A C 0.7737(17) 0.4425(15) -0.0341(8) 0.0577(11) Uani 0.516(8) 1 d PD B 1
H20M H 0.6870 0.4488 -0.0372 0.087 Uiso 0.516(8) 1 calc PR B 1
H20N H 0.8110 0.4134 -0.0800 0.087 Uiso 0.516(8) 1 calc PR B 1
H20O H 0.7923 0.5205 -0.0276 0.087 Uiso 0.516(8) 1 calc PR B 1
C21A C 0.9561(12) 0.3257(19) 0.0518(10) 0.0577(11) Uani 0.516(8) 1 d PD B 1
H21M H 0.9702 0.2714 0.0968 0.087 Uiso 0.516(8) 1 calc PR B 1
H21N H 0.9838 0.3992 0.0597 0.087 Uiso 0.516(8) 1 calc PR B 1
H21O H 0.9999 0.2889 0.0100 0.087 Uiso 0.516(8) 1 calc PR B 1
C22A C 0.5994(17) 0.3221(15) 0.0358(9) 0.0661(16) Uani 0.516(8) 1 d PD B 1
H22M H 0.5883 0.3561 -0.0171 0.079 Uiso 0.516(8) 1 calc PR B 1
C23A C 0.5955(16) 0.4246(15) 0.0866(9) 0.0577(11) Uani 0.516(8) 1 d PD B 1
H23M H 0.5213 0.4822 0.0777 0.087 Uiso 0.516(8) 1 calc PR B 1
H23N H 0.6639 0.4635 0.0753 0.087 Uiso 0.516(8) 1 calc PR B 1
H23O H 0.5989 0.3929 0.1388 0.087 Uiso 0.516(8) 1 calc PR B 1
C24A C 0.4938(15) 0.2623(17) 0.0587(9) 0.0577(11) Uani 0.516(8) 1 d PD B 1
H24M H 0.4922 0.2476 0.1130 0.087 Uiso 0.516(8) 1 calc PR B 1
H24N H 0.5024 0.1870 0.0360 0.087 Uiso 0.516(8) 1 calc PR B 1
H24O H 0.4193 0.3140 0.0418 0.087 Uiso 0.516(8) 1 calc PR B 1
C20B C 0.8406(19) 0.4318(17) -0.0387(8) 0.0577(11) Uani 0.484(8) 1 d PD B 2
H20P H 0.7633 0.4788 -0.0549 0.087 Uiso 0.484(8) 1 calc PR B 2
H20Q H 0.8737 0.3808 -0.0777 0.087 Uiso 0.484(8) 1 calc PR B 2
H20R H 0.8956 0.4847 -0.0293 0.087 Uiso 0.484(8) 1 calc PR B 2
C21B C 0.9590(12) 0.2973(19) 0.0304(11) 0.0577(11) Uani 0.484(8) 1 d PD B 2
H21P H 0.9809 0.2419 0.0744 0.087 Uiso 0.484(8) 1 calc PR B 2
H21Q H 1.0066 0.3599 0.0290 0.087 Uiso 0.484(8) 1 calc PR B 2
H21R H 0.9745 0.2548 -0.0146 0.087 Uiso 0.484(8) 1 calc PR B 2
C22B C 0.5797(19) 0.2700(15) 0.0244(10) 0.0661(16) Uani 0.484(8) 1 d PD B 2
H22N H 0.5700 0.3126 -0.0265 0.079 Uiso 0.484(8) 1 calc PR B 2
C23B C 0.5176(16) 0.3536(16) 0.0806(9) 0.0577(11) Uani 0.484(8) 1 d PD B 2
H23P H 0.4331 0.3789 0.0675 0.087 Uiso 0.484(8) 1 calc PR B 2
H23Q H 0.5558 0.4231 0.0799 0.087 Uiso 0.484(8) 1 calc PR B 2
H23R H 0.5242 0.3124 0.1306 0.087 Uiso 0.484(8) 1 calc PR B 2
C24B C 0.5138(17) 0.1652(17) 0.0269(10) 0.0577(11) Uani 0.484(8) 1 d PD B 2
H24P H 0.5227 0.1224 0.0764 0.087 Uiso 0.484(8) 1 calc PR B 2
H24Q H 0.5477 0.1117 -0.0106 0.087 Uiso 0.484(8) 1 calc PR B 2
H24R H 0.4288 0.1945 0.0165 0.087 Uiso 0.484(8) 1 calc PR B 2
C25 C 0.7167(9) -0.3175(7) 0.3595(5) 0.0564(13) Uani 1 1 d . E .
H25 H 0.7731 -0.3037 0.3983 0.068 Uiso 1 1 calc R . .
C26 C 0.7073(10) -0.4513(8) 0.3723(6) 0.068(2) Uani 1 1 d . . .
H26A H 0.6714 -0.4662 0.4211 0.102 Uiso 1 1 calc R E .
H26B H 0.7872 -0.5002 0.3703 0.102 Uiso 1 1 calc R . .
H26C H 0.6572 -0.4713 0.3334 0.102 Uiso 1 1 calc R . .
C27 C 0.5896(8) -0.2282(8) 0.3743(5) 0.059(2) Uani 1 1 d . . .
H27A H 0.5327 -0.2331 0.3351 0.089 Uiso 1 1 calc R E .
H27B H 0.6033 -0.1468 0.3737 0.089 Uiso 1 1 calc R . .
H27C H 0.5573 -0.2516 0.4228 0.089 Uiso 1 1 calc R . .
C28 C 0.9366(8) -0.3807(8) 0.2723(5) 0.0564(13) Uani 1 1 d . D .
H28 H 0.9218 -0.4631 0.2704 0.068 Uiso 1 1 calc R C 1
C29 C 0.9952(9) -0.3749(9) 0.3485(6) 0.074(2) Uani 1 1 d . . .
H29A H 1.0713 -0.4309 0.3523 0.110 Uiso 1 1 calc R E .
H29B H 0.9418 -0.3954 0.3887 0.110 Uiso 1 1 calc R . .
H29C H 1.0096 -0.2946 0.3527 0.110 Uiso 1 1 calc R . .
C30A C 1.0143(12) -0.3557(13) 0.2056(9) 0.074(2) Uani 0.710(14) 1 d P D 1
H30M H 0.9717 -0.3608 0.1596 0.110 Uiso 0.710(14) 1 calc PR D 1
H30N H 1.0889 -0.4141 0.2078 0.110 Uiso 0.710(14) 1 calc PR D 1
H30O H 1.0325 -0.2761 0.2064 0.110 Uiso 0.710(14) 1 calc PR D 1
C30B C 0.899(3) -0.423(3) 0.179(2) 0.074(2) Uani 0.290(14) 1 d P D 2
H30P H 0.8298 -0.3673 0.1582 0.110 Uiso 0.290(14) 1 calc PR D 2
H30Q H 0.8810 -0.5033 0.1838 0.110 Uiso 0.290(14) 1 calc PR D 2
H30R H 0.9676 -0.4216 0.1450 0.110 Uiso 0.290(14) 1 calc PR D 2
C31A C 0.7337(15) -0.3478(14) 0.1927(7) 0.0564(13) Uani 0.70(2) 1 d P E 1
H31P H 0.7553 -0.4362 0.1984 0.068 Uiso 0.70(2) 1 calc PR E 1
C31B C 0.679(4) -0.294(3) 0.1904(17) 0.0564(13) Uani 0.30(2) 1 d P E 2
H31Q H 0.5956 -0.2595 0.2048 0.068 Uiso 0.30(2) 1 calc PR E 2
C32A C 0.761(2) -0.294(2) 0.1179(10) 0.089(4) Uani 0.615(14) 1 d P E 1
H32M H 0.8462 -0.3168 0.1073 0.134 Uiso 0.615(14) 1 calc PR E 1
H32N H 0.7394 -0.2075 0.1171 0.134 Uiso 0.615(14) 1 calc PR E 1
H32O H 0.7144 -0.3216 0.0801 0.134 Uiso 0.615(14) 1 calc PR E 1
C33A C 0.5782(18) -0.292(2) 0.1924(9) 0.089(4) Uani 0.615(14) 1 d P E 1
H33M H 0.5429 -0.3192 0.2390 0.134 Uiso 0.615(14) 1 calc PR E 1
H33N H 0.5413 -0.3198 0.1503 0.134 Uiso 0.615(14) 1 calc PR E 1
H33O H 0.5642 -0.2050 0.1876 0.134 Uiso 0.615(14) 1 calc PR E 1
C32B C 0.708(3) -0.223(4) 0.1147(17) 0.089(4) Uani 0.385(14) 1 d P E 2
H32P H 0.7071 -0.1405 0.1233 0.134 Uiso 0.385(14) 1 calc PR E 2
H32Q H 0.6471 -0.2269 0.0776 0.134 Uiso 0.385(14) 1 calc PR E 2
H32R H 0.7867 -0.2589 0.0964 0.134 Uiso 0.385(14) 1 calc PR E 2
C33B C 0.680(3) -0.416(3) 0.1698(15) 0.089(4) Uani 0.385(14) 1 d P E 2
H33P H 0.6653 -0.4665 0.2144 0.134 Uiso 0.385(14) 1 calc PR E 2
H33Q H 0.7571 -0.4481 0.1481 0.134 Uiso 0.385(14) 1 calc PR E 2
H33R H 0.6163 -0.4146 0.1334 0.134 Uiso 0.385(14) 1 calc PR E 2

loop_
_atom_site_aniso_label
_atom_site_aniso_U_11
_atom_site_aniso_U_22
_atom_site_aniso_U_33
_atom_site_aniso_U_23
_atom_site_aniso_U_13
_atom_site_aniso_U_12
Fe1 0.0245(4) 0.0302(4) 0.0263(4) 0.0016(3) -0.0027(3) -0.0047(3)
Fe2 0.0233(4) 0.0339(5) 0.0251(4) 0.0017(3) -0.0043(3) -0.0101(3)
Fe3 0.0236(4) 0.0292(4) 0.0268(4) 0.0018(3) -0.0043(3) -0.0063(3)
Fe4 0.0278(4) 0.0321(4) 0.0232(4) 0.0028(3) -0.0054(3) -0.0051(3)
S1 0.0201(6) 0.0245(6) 0.0193(6) 0.0037(5) -0.0048(5) -0.0062(5)
S2 0.0137(5) 0.0312(7) 0.0169(6) 0.0020(5) -0.0025(4) -0.0071(5)
S3 0.0176(6) 0.0309(7) 0.0248(7) 0.0018(5) -0.0068(5) -0.0022(5)
S4 0.0262(6) 0.0248(7) 0.0181(6) 0.0033(5) -0.0025(5) -0.0070(5)
Se1 0.0448(4) 0.0458(4) 0.0380(4) -0.0024(3) 0.0043(3) -0.0050(3)
P1 0.0274(7) 0.0316(8) 0.0261(7) 0.0019(6) -0.0049(6) -0.0117(6)
P2 0.0631(12) 0.0365(9) 0.0268(8) -0.0048(7) -0.0071(7) -0.0211(8)
P3 0.0385(9) 0.0548(11) 0.0235(8) 0.0065(7) 0.0008(6) 0.0147(8)
C1 0.0412(15) 0.0349(14) 0.0674(19) -0.0117(14) -0.0007(14) -0.0082(12)
C2 0.0412(15) 0.0349(14) 0.0674(19) -0.0117(14) -0.0007(14) -0.0082(12)
C3 0.0412(15) 0.0349(14) 0.0674(19) -0.0117(14) -0.0007(14) -0.0082(12)
C4 0.0412(15) 0.0349(14) 0.0674(19) -0.0117(14) -0.0007(14) -0.0082(12)
C5 0.0412(15) 0.0349(14) 0.0674(19) -0.0117(14) -0.0007(14) -0.0082(12)
C6 0.0412(15) 0.0349(14) 0.0674(19) -0.0117(14) -0.0007(14) -0.0082(12)
C7 0.033(3) 0.042(4) 0.039(3) 0.009(3) -0.011(3) -0.013(3)
C8 0.041(4) 0.037(4) 0.055(4) 0.011(3) -0.008(3) -0.014(3)
C9 0.036(4) 0.054(4) 0.068(5) 0.011(4) -0.027(3) -0.015(3)
C10 0.042(3) 0.040(3) 0.027(3) -0.002(3) -0.007(3) -0.010(3)
C11 0.059(2) 0.073(3) 0.042(2) 0.0026(19) -0.0037(19) -0.017(2)
C12 0.059(2) 0.073(3) 0.042(2) 0.0026(19) -0.0037(19) -0.017(2)
C13 0.029(3) 0.037(3) 0.034(3) 0.002(3) -0.002(2) -0.016(2)
C14 0.034(3) 0.049(4) 0.043(4) -0.006(3) 0.008(3) -0.013(3)
C15 0.043(4) 0.042(4) 0.042(4) 0.010(3) -0.001(3) -0.016(3)
C16 0.093(4) 0.063(4) 0.035(3) 0.005(2) -0.004(3) 0.000(3)
C17 0.179(13) 0.071(7) 0.035(5) -0.002(4) -0.032(6) -0.023(7)
C18 0.116(9) 0.089(7) 0.031(4) -0.002(4) -0.011(5) -0.011(6)
C19 0.093(4) 0.063(4) 0.035(3) 0.005(2) -0.004(3) 0.000(3)
C20A 0.059(2) 0.073(3) 0.042(2) 0.0026(19) -0.0037(19) -0.017(2)
C21A 0.059(2) 0.073(3) 0.042(2) 0.0026(19) -0.0037(19) -0.017(2)
C22A 0.093(4) 0.063(4) 0.035(3) 0.005(2) -0.004(3) 0.000(3)
C23A 0.059(2) 0.073(3) 0.042(2) 0.0026(19) -0.0037(19) -0.017(2)
C24A 0.059(2) 0.073(3) 0.042(2) 0.0026(19) -0.0037(19) -0.017(2)
C20B 0.059(2) 0.073(3) 0.042(2) 0.0026(19) -0.0037(19) -0.017(2)
C21B 0.059(2) 0.073(3) 0.042(2) 0.0026(19) -0.0037(19) -0.017(2)
C22B 0.093(4) 0.063(4) 0.035(3) 0.005(2) -0.004(3) 0.000(3)
C23B 0.059(2) 0.073(3) 0.042(2) 0.0026(19) -0.0037(19) -0.017(2)
C24B 0.059(2) 0.073(3) 0.042(2) 0.0026(19) -0.0037(19) -0.017(2)
C25 0.075(4) 0.048(3) 0.051(3) -0.011(2) 0.012(3) -0.024(3)
C26 0.080(6) 0.063(6) 0.065(6) -0.002(4) 0.019(5) -0.029(5)
C27 0.063(5) 0.061(5) 0.060(5) -0.007(4) 0.022(4) -0.029(4)
C28 0.075(4) 0.048(3) 0.051(3) -0.011(2) 0.012(3) -0.024(3)
C29 0.057(4) 0.063(5) 0.098(6) -0.017(4) 0.020(4) -0.002(3)
C30A 0.057(4) 0.063(5) 0.098(6) -0.017(4) 0.020(4) -0.002(3)
C30B 0.057(4) 0.063(5) 0.098(6) -0.017(4) 0.020(4) -0.002(3)
C31A 0.075(4) 0.048(3) 0.051(3) -0.011(2) 0.012(3) -0.024(3)
C31B 0.075(4) 0.048(3) 0.051(3) -0.011(2) 0.012(3) -0.024(3)
C32A 0.099(10) 0.136(13) 0.045(5) -0.018(7) -0.018(6) -0.047(8)
C33A 0.099(10) 0.136(13) 0.045(5) -0.018(7) -0.018(6) -0.047(8)
C32B 0.099(10) 0.136(13) 0.045(5) -0.018(7) -0.018(6) -0.047(8)
C33B 0.099(10) 0.136(13) 0.045(5) -0.018(7) -0.018(6) -0.047(8)

loop_
_atom_type_symbol
_atom_type_description
_atom_type_scat_dispersion_real
_atom_type_scat_dispersion_imag
_atom_type_scat_source
C C 0.0033 0.0016 'International Tables Vol C Tables 4.2.6.8 and 6.1.1.4'
H H 0.0000 0.0000 'International Tables Vol C Tables 4.2.6.8 and 6.1.1.4'
P P 0.1023 0.0942 'International Tables Vol C Tables 4.2.6.8 and 6.1.1.4'
S S 0.1246 0.1234 'International Tables Vol C Tables 4.2.6.8 and 6.1.1.4'
Fe Fe 0.3463 0.8444 'International Tables Vol C Tables 4.2.6.8 and 6.1.1.4'
Se Se -0.0929 2.2259 'International Tables Vol C Tables 4.2.6.8 and 6.1.1.4'

loop_
_geom_angle_atom_site_label_1
_geom_angle_atom_site_label_2
_geom_angle_atom_site_label_3
_geom_angle
_geom_angle_site_symmetry_1
_geom_angle_site_symmetry_3
_geom_angle_publ_flag
S3 Fe1 S1 104.10(6) . . ?
S3 Fe1 S4 104.52(6) . . ?
S1 Fe1 S4 109.00(5) . . ?
S3 Fe1 Se1 121.72(5) . . ?
S1 Fe1 Se1 102.46(5) . . ?
S4 Fe1 Se1 114.14(5) . . ?
S3 Fe1 Fe2 103.07(5) . . ?
S1 Fe1 Fe2 55.02(4) . . ?
S4 Fe1 Fe2 55.79(4) . . ?
Se1 Fe1 Fe2 134.45(4) . . ?
S3 Fe1 Fe4 54.89(4) . . ?
S1 Fe1 Fe4 102.21(5) . . ?
S4 Fe1 Fe4 52.85(4) . . ?
Se1 Fe1 Fe4 155.00(4) . . ?
Fe2 Fe1 Fe4 60.38(3) . . ?
S3 Fe1 Fe3 54.89(4) . . ?
S1 Fe1 Fe3 52.37(4) . . ?
S4 Fe1 Fe3 102.67(5) . . ?
Se1 Fe1 Fe3 141.39(4) . . ?
Fe2 Fe1 Fe3 60.07(3) . . ?
Fe4 Fe1 Fe3 60.70(3) . . ?
S2 Fe2 S1 105.04(6) . . ?
S2 Fe2 S4 105.28(5) . . ?
S1 Fe2 S4 109.87(6) . . ?
S2 Fe2 P1 124.14(6) . . ?
S1 Fe2 P1 108.44(6) . . ?
S4 Fe2 P1 103.63(6) . . ?
S2 Fe2 Fe1 104.76(4) . . ?
S1 Fe2 Fe1 55.96(4) . . ?
S4 Fe2 Fe1 55.76(4) . . ?
P1 Fe2 Fe1 131.00(5) . . ?
S2 Fe2 Fe3 55.67(4) . . ?
S1 Fe2 Fe3 52.93(4) . . ?
S4 Fe2 Fe3 103.35(5) . . ?
P1 Fe2 Fe3 151.50(5) . . ?
Fe1 Fe2 Fe3 60.96(3) . . ?
S2 Fe2 Fe4 55.83(4) . . ?
S1 Fe2 Fe4 103.24(5) . . ?
S4 Fe2 Fe4 52.99(4) . . ?
P1 Fe2 Fe4 146.08(5) . . ?
Fe1 Fe2 Fe4 60.78(3) . . ?
Fe3 Fe2 Fe4 61.12(3) . . ?
S1 Fe3 S3 105.81(6) . . ?
S1 Fe3 S2 105.35(5) . . ?
S3 Fe3 S2 106.69(6) . . ?
S1 Fe3 P2 111.02(6) . . ?
S3 Fe3 P2 110.94(7) . . ?
S2 Fe3 P2 116.35(7) . . ?
S1 Fe3 Fe2 55.44(4) . . ?
S3 Fe3 Fe2 100.93(5) . . ?
S2 Fe3 Fe2 53.50(4) . . ?
P2 Fe3 Fe2 148.03(6) . . ?
S1 Fe3 Fe1 55.75(4) . . ?
S3 Fe3 Fe1 53.32(4) . . ?
S2 Fe3 Fe1 101.40(5) . . ?
P2 Fe3 Fe1 142.25(6) . . ?
Fe2 Fe3 Fe1 58.97(3) . . ?
S1 Fe3 Fe4 104.04(5) . . ?
S3 Fe3 Fe4 54.07(4) . . ?
S2 Fe3 Fe4 54.69(4) . . ?
P2 Fe3 Fe4 144.78(6) . . ?
Fe2 Fe3 Fe4 59.66(3) . . ?
Fe1 Fe3 Fe4 59.63(3) . . ?
S4 Fe4 S3 105.74(6) . . ?
S4 Fe4 S2 105.55(6) . . ?
S3 Fe4 S2 106.26(6) . . ?
S4 Fe4 P3 111.04(7) . . ?
S3 Fe4 P3 113.12(7) . . ?
S2 Fe4 P3 114.47(6) . . ?
S4 Fe4 Fe2 55.90(4) . . ?
S3 Fe4 Fe2 100.58(5) . . ?
S2 Fe4 Fe2 53.21(4) . . ?
P3 Fe4 Fe2 146.29(6) . . ?
S4 Fe4 Fe1 55.71(4) . . ?
S3 Fe4 Fe1 53.34(4) . . ?
S2 Fe4 Fe1 101.08(4) . . ?
P3 Fe4 Fe1 144.46(6) . . ?
Fe2 Fe4 Fe1 58.84(3) . . ?
S4 Fe4 Fe3 104.11(5) . . ?
S3 Fe4 Fe3 54.08(4) . . ?
S2 Fe4 Fe3 54.23(4) . . ?
P3 Fe4 Fe3 144.85(7) . . ?
Fe2 Fe4 Fe3 59.22(3) . . ?
Fe1 Fe4 Fe3 59.67(3) . . ?
Fe3 S1 Fe2 71.64(5) . . ?
Fe3 S1 Fe1 71.88(5) . . ?
Fe2 S1 Fe1 69.03(4) . . ?
Fe2 S2 Fe3 70.83(5) . . ?
Fe2 S2 Fe4 70.96(5) . . ?
Fe3 S2 Fe4 71.08(4) . . ?
Fe1 S3 Fe4 71.77(5) . . ?
Fe1 S3 Fe3 71.80(5) . . ?
Fe4 S3 Fe3 71.85(5) . . ?
Fe4 S4 Fe1 71.44(5) . . ?
Fe4 S4 Fe2 71.11(5) . . ?
Fe1 S4 Fe2 68.45(5) . . ?
C1 Se1 Fe1 104.9(2) . . ?
C7 P1 C13 107.2(3) . . ?
C7 P1 C10 106.8(3) . . ?
C13 P1 C10 105.5(3) . . ?
C7 P1 Fe2 114.7(2) . . ?
C13 P1 Fe2 113.3(2) . . ?
C10 P1 Fe2 108.8(2) . . ?
C25 P2 C31A 113.7(5) . . ?
C25 P2 C31B 110.5(10) . . ?
C31A P2 C31B 24.4(10) . . ?
C25 P2 C28 102.1(4) . . ?
C31A P2 C28 90.6(6) . . ?
C31B P2 C28 114.5(13) . . ?
C25 P2 Fe3 111.2(3) . . ?
C31A P2 Fe3 124.1(5) . . ?
C31B P2 Fe3 107.8(11) . . ?
C28 P2 Fe3 110.8(3) . . ?
C22A P3 C16 118.4(6) . . ?
C22A P3 C19 89.5(6) . . ?
C16 P3 C19 105.0(4) . . ?
C22A P3 C22B 22.1(6) . . ?
C16 P3 C22B 103.4(6) . . ?
C19 P3 C22B 109.8(6) . . ?
C22A P3 Fe4 112.3(5) . . ?
C16 P3 Fe4 119.7(3) . . ?
C19 P3 Fe4 105.9(3) . . ?
C22B P3 Fe4 112.7(5) . . ?
C2 C1 C6 119.6(7) . . ?
C2 C1 Se1 123.8(6) . . ?
C6 C1 Se1 116.6(6) . . ?
C1 C2 C3 120.3(7) . . ?
C1 C2 H2 119.9 . . ?
C3 C2 H2 119.9 . . ?
C2 C3 C4 119.5(8) . . ?
C2 C3 H3 120.2 . . ?
C4 C3 H3 120.2 . . ?
C5 C4 C3 120.3(7) . . ?
C5 C4 H4 119.9 . . ?
C3 C4 H4 119.9 . . ?
C4 C5 C6 120.3(7) . . ?
C4 C5 H5 119.8 . . ?
C6 C5 H5 119.8 . . ?
C1 C6 C5 119.9(8) . . ?
C1 C6 H6 120.0 . . ?
C5 C6 H6 120.0 . . ?
C8 C7 C9 110.6(6) . . ?
C8 C7 P1 111.8(5) . . ?
C9 C7 P1 114.9(5) . . ?
C8 C7 H7 106.3 . . ?
C9 C7 H7 106.3 . . ?
P1 C7 H7 106.3 . . ?
C7 C8 H8A 109.5 . . ?
C7 C8 H8B 109.5 . . ?
H8A C8 H8B 109.5 . . ?
C7 C8 H8C 109.5 . . ?
H8A C8 H8C 109.5 . . ?
H8B C8 H8C 109.5 . . ?
C7 C9 H9A 109.5 . . ?
C7 C9 H9B 109.5 . . ?
H9A C9 H9B 109.5 . . ?
C7 C9 H9C 109.5 . . ?
H9A C9 H9C 109.5 . . ?
H9B C9 H9C 109.5 . . ?
C12 C10 C11 111.1(6) . . ?
C12 C10 P1 111.1(5) . . ?
C11 C10 P1 114.7(5) . . ?
C12 C10 H10 106.5 . . ?
C11 C10 H10 106.5 . . ?
P1 C10 H10 106.5 . . ?
C10 C11 H11A 109.5 . . ?
C10 C11 H11B 109.5 . . ?
H11A C11 H11B 109.5 . . ?
C10 C11 H11C 109.5 . . ?
H11A C11 H11C 109.5 . . ?
H11B C11 H11C 109.5 . . ?
C10 C12 H12A 109.5 . . ?
C10 C12 H12B 109.5 . . ?
H12A C12 H12B 109.5 . . ?
C10 C12 H12C 109.5 . . ?
H12A C12 H12C 109.5 . . ?
H12B C12 H12C 109.5 . . ?
C14 C13 C15 110.6(6) . . ?
C14 C13 P1 110.7(4) . . ?
C15 C13 P1 110.6(4) . . ?
C14 C13 H13 108.3 . . ?
C15 C13 H13 108.3 . . ?
P1 C13 H13 108.3 . . ?
C13 C14 H14A 109.5 . . ?
C13 C14 H14B 109.5 . . ?
H14A C14 H14B 109.5 . . ?
C13 C14 H14C 109.5 . . ?
H14A C14 H14C 109.5 . . ?
H14B C14 H14C 109.5 . . ?
C13 C15 H15A 109.5 . . ?
C13 C15 H15B 109.5 . . ?
H15A C15 H15B 109.5 . . ?
C13 C15 H15C 109.5 . . ?
H15A C15 H15C 109.5 . . ?
H15B C15 H15C 109.5 . . ?
C18 C16 C17 110.5(8) . . ?
C18 C16 P3 114.0(7) . . ?
C17 C16 P3 111.1(6) . . ?
C18 C16 H16 106.9 . . ?
C17 C16 H16 106.9 . . ?
P3 C16 H16 106.9 . . ?
C16 C17 H17A 109.5 . . ?
C16 C17 H17B 109.5 . . ?
H17A C17 H17B 109.5 . . ?
C16 C17 H17C 109.5 . . ?
H17A C17 H17C 109.5 . . ?
H17B C17 H17C 109.5 . . ?
C16 C18 H18A 109.5 . . ?
C16 C18 H18B 109.5 . . ?
H18A C18 H18B 109.5 . . ?
C16 C18 H18C 109.5 . . ?
H18A C18 H18C 109.5 . . ?
H18B C18 H18C 109.5 . . ?
C21A C19 C21B 19.5(9) . . ?
C21A C19 C20B 93.3(12) . . ?
C21B C19 C20B 88.2(12) . . ?
C21A C19 C20A 120.7(12) . . ?
C21B C19 C20A 115.4(12) . . ?
C20B C19 C20A 27.7(8) . . ?
C21A C19 P3 114.7(10) . . ?
C21B C19 P3 103.7(10) . . ?
C20B C19 P3 127.2(9) . . ?
C20A C19 P3 111.8(9) . . ?
C21A C19 H19 102.1 . . ?
C21B C19 H19 121.1 . . ?
C20B C19 H19 115.3 . . ?
C20A C19 H19 102.1 . . ?
P3 C19 H19 102.1 . . ?
C19 C20A H20M 109.5 . . ?
C19 C20A H20N 109.5 . . ?
H20M C20A H20N 109.5 . . ?
C19 C20A H20O 109.5 . . ?
H20M C20A H20O 109.5 . . ?
H20N C20A H20O 109.5 . . ?
C19 C21A H21M 109.5 . . ?
C19 C21A H21N 109.5 . . ?
H21M C21A H21N 109.5 . . ?
C19 C21A H21O 109.5 . . ?
H21M C21A H21O 109.5 . . ?
H21N C21A H21O 109.5 . . ?
C24A C22A C23A 106.6(14) . . ?
C24A C22A P3 113.7(12) . . ?
C23A C22A P3 110.0(12) . . ?
C24A C22A H22M 108.8 . . ?
C23A C22A H22M 108.8 . . ?
P3 C22A H22M 108.8 . . ?
C19 C20B H20P 109.5 . . ?
C19 C20B H20Q 109.5 . . ?
H20P C20B H20Q 109.5 . . ?
C19 C20B H20R 109.5 . . ?
H20P C20B H20R 109.5 . . ?
H20Q C20B H20R 109.5 . . ?
C19 C21B H21P 109.5 . . ?
C19 C21B H21Q 109.5 . . ?
H21P C21B H21Q 109.5 . . ?
C19 C21B H21R 109.5 . . ?
H21P C21B H21R 109.5 . . ?
H21Q C21B H21R 109.5 . . ?
C24B C22B C23B 106.8(15) . . ?
C24B C22B P3 112.3(13) . . ?
C23B C22B P3 112.1(13) . . ?
C24B C22B H22N 108.5 . . ?
C23B C22B H22N 108.5 . . ?
P3 C22B H22N 108.5 . . ?
C22B C23B H23P 109.5 . . ?
C22B C23B H23Q 109.5 . . ?
H23P C23B H23Q 109.5 . . ?
C22B C23B H23R 109.5 . . ?
H23P C23B H23R 109.5 . . ?
H23Q C23B H23R 109.5 . . ?
C22B C24B H24P 109.5 . . ?
C22B C24B H24Q 109.5 . . ?
H24P C24B H24Q 109.5 . . ?
C22B C24B H24R 109.5 . . ?
H24P C24B H24R 109.5 . . ?
H24Q C24B H24R 109.5 . . ?
C26 C25 C27 112.8(7) . . ?
C26 C25 P2 114.9(6) . . ?
C27 C25 P2 110.6(6) . . ?
C26 C25 H25 105.9 . . ?
C27 C25 H25 105.9 . . ?
P2 C25 H25 105.9 . . ?
C25 C26 H26A 109.5 . . ?
C25 C26 H26B 109.5 . . ?
H26A C26 H26B 109.5 . . ?
C25 C26 H26C 109.5 . . ?
H26A C26 H26C 109.5 . . ?
H26B C26 H26C 109.5 . . ?
C25 C27 H27A 109.5 . . ?
C25 C27 H27B 109.5 . . ?
H27A C27 H27B 109.5 . . ?
C25 C27 H27C 109.5 . . ?
H27A C27 H27C 109.5 . . ?
H27B C27 H27C 109.5 . . ?
C30A C28 C29 114.0(9) . . ?
C30A C28 C30B 60.6(13) . . ?
C29 C28 C30B 164.4(13) . . ?
C30A C28 P2 112.9(8) . . ?
C29 C28 P2 107.8(6) . . ?
C30B C28 P2 87.4(11) . . ?
C30A C28 H28 107.3 . . ?
C29 C28 H28 107.3 . . ?
C30B C28 H28 63.7 . . ?
P2 C28 H28 107.3 . . ?
C28 C29 H29A 109.5 . . ?
C28 C29 H29B 109.5 . . ?
H29A C29 H29B 109.5 . . ?
C28 C29 H29C 109.5 . . ?
H29A C29 H29C 109.5 . . ?
H29B C29 H29C 109.5 . . ?
C28 C30A H30M 109.5 . . ?
C28 C30A H30N 109.5 . . ?
H30M C30A H30N 109.5 . . ?
C28 C30A H30O 109.5 . . ?
H30M C30A H30O 109.5 . . ?
H30N C30A H30O 109.5 . . ?
C28 C30B H30P 109.5 . . ?
C28 C30B H30Q 109.5 . . ?
H30P C30B H30Q 109.5 . . ?
C28 C30B H30R 109.5 . . ?
H30P C30B H30R 109.5 . . ?
H30Q C30B H30R 109.5 . . ?
C32A C31A C33A 97.3(15) . . ?
C32A C31A P2 114.1(11) . . ?
C33A C31A P2 100.6(9) . . ?
C32A C31A H31P 114.3 . . ?
C33A C31A H31P 114.3 . . ?
P2 C31A H31P 114.3 . . ?
C33B C31B C32B 104(3) . . ?
C33B C31B P2 118(3) . . ?
C32B C31B P2 113(2) . . ?
C33B C31B H31Q 107.2 . . ?
C32B C31B H31Q 107.2 . . ?
P2 C31B H31Q 107.2 . . ?
C31A C32A H32M 109.5 . . ?
C31A C32A H32N 109.5 . . ?
H32M C32A H32N 109.5 . . ?
C31A C32A H32O 109.5 . . ?
H32M C32A H32O 109.5 . . ?
H32N C32A H32O 109.5 . . ?
C31A C33A H33M 109.5 . . ?
C31A C33A H33N 109.5 . . ?
H33M C33A H33N 109.5 . . ?
C31A C33A H33O 109.5 . . ?
H33M C33A H33O 109.5 . . ?
H33N C33A H33O 109.5 . . ?
C31B C32B H32P 109.5 . . ?
C31B C32B H32Q 109.5 . . ?
H32P C32B H32Q 109.5 . . ?
C31B C32B H32R 109.5 . . ?
H32P C32B H32R 109.5 . . ?
H32Q C32B H32R 109.5 . . ?
C31B C33B H33P 109.5 . . ?
C31B C33B H33Q 109.5 . . ?
H33P C33B H33Q 109.5 . . ?
C31B C33B H33R 109.5 . . ?
H33P C33B H33R 109.5 . . ?
H33Q C33B H33R 109.5 . . ?

loop_
_geom_bond_atom_site_label_1
_geom_bond_atom_site_label_2
_geom_bond_distance
_geom_bond_site_symmetry_2
_geom_bond_publ_flag
Fe1 S3 2.2689(16) . ?
Fe1 S1 2.3377(15) . ?
Fe1 S4 2.3413(15) . ?
Fe1 Se1 2.3729(11) . ?
Fe1 Fe2 2.6343(12) . ?
Fe1 Fe4 2.6866(12) . ?
Fe1 Fe3 2.6877(12) . ?
Fe2 S2 2.2672(15) . ?
Fe2 S1 2.3115(15) . ?
Fe2 S4 2.3424(15) . ?
Fe2 P1 2.3975(16) . ?
Fe2 Fe3 2.6640(11) . ?
Fe2 Fe4 2.6763(11) . ?
Fe3 S1 2.2397(15) . ?
Fe3 S3 2.3144(15) . ?
Fe3 S2 2.3291(14) . ?
Fe3 P2 2.3383(19) . ?
Fe3 Fe4 2.7154(12) . ?
Fe4 S4 2.2589(16) . ?
Fe4 S3 2.3139(16) . ?
Fe4 S2 2.3424(15) . ?
Fe4 P3 2.3543(18) . ?
Se1 C1 1.893(8) . ?
P1 C7 1.843(6) . ?
P1 C13 1.846(6) . ?
P1 C10 1.846(7) . ?
P2 C25 1.786(8) . ?
P2 C31A 1.791(12) . ?
P2 C31B 1.87(3) . ?
P2 C28 1.918(9) . ?
P3 C22A 1.822(19) . ?
P3 C16 1.829(9) . ?
P3 C19 1.858(11) . ?
P3 C22B 1.87(2) . ?
C1 C2 1.373(12) . ?
C1 C6 1.386(10) . ?
C2 C3 1.389(11) . ?
C2 H2 0.9300 . ?
C3 C4 1.393(10) . ?
C3 H3 0.9300 . ?
C4 C5 1.354(11) . ?
C4 H4 0.9300 . ?
C5 C6 1.392(11) . ?
C5 H5 0.9300 . ?
C6 H6 0.9300 . ?
C7 C8 1.527(10) . ?
C7 C9 1.541(9) . ?
C7 H7 0.9800 . ?
C8 H8A 0.9600 . ?
C8 H8B 0.9600 . ?
C8 H8C 0.9600 . ?
C9 H9A 0.9600 . ?
C9 H9B 0.9600 . ?
C9 H9C 0.9600 . ?
C10 C12 1.518(10) . ?
C10 C11 1.518(10) . ?
C10 H10 0.9800 . ?
C11 H11A 0.9600 . ?
C11 H11B 0.9600 . ?
C11 H11C 0.9600 . ?
C12 H12A 0.9600 . ?
C12 H12B 0.9600 . ?
C12 H12C 0.9600 . ?
C13 C14 1.510(9) . ?
C13 C15 1.529(9) . ?
C13 H13 0.9800 . ?
C14 H14A 0.9600 . ?
C14 H14B 0.9600 . ?
C14 H14C 0.9600 . ?
C15 H15A 0.9600 . ?
C15 H15B 0.9600 . ?
C15 H15C 0.9600 . ?
C16 C18 1.543(12) . ?
C16 C17 1.559(14) . ?
C16 H16 0.9800 . ?
C17 H17A 0.9600 . ?
C17 H17B 0.9600 . ?
C17 H17C 0.9600 . ?
C18 H18A 0.9600 . ?
C18 H18B 0.9600 . ?
C18 H18C 0.9600 . ?
C19 C21A 1.488(14) . ?
C19 C21B 1.531(14) . ?
C19 C20B 1.532(14) . ?
C19 C20A 1.548(13) . ?
C19 H19 0.9800 . ?
C20A H20M 0.9600 . ?
C20A H20N 0.9600 . ?
C20A H20O 0.9600 . ?
C21A H21M 0.9600 . ?
C21A H21N 0.9600 . ?
C21A H21O 0.9600 . ?
C22A C24A 1.498(15) . ?
C22A C23A 1.520(15) . ?
C22A H22M 0.9800 . ?
C23A H23M 0.9600 . ?
C23A H23N 0.9600 . ?
C23A H23O 0.9600 . ?
C24A H24M 0.9600 . ?
C24A H24N 0.9600 . ?
C24A H24O 0.9600 . ?
C20B H20P 0.9600 . ?
C20B H20Q 0.9600 . ?
C20B H20R 0.9600 . ?
C21B H21P 0.9600 . ?
C21B H21Q 0.9600 . ?
C21B H21R 0.9600 . ?
C22B C24B 1.506(16) . ?
C22B C23B 1.501(15) . ?
C22B H22N 0.9800 . ?
C23B H23P 0.9600 . ?
C23B H23Q 0.9600 . ?
C23B H23R 0.9600 . ?
C24B H24P 0.9600 . ?
C24B H24Q 0.9600 . ?
C24B H24R 0.9600 . ?
C25 C26 1.534(12) . ?
C25 C27 1.611(12) . ?
C25 H25 0.9800 . ?
C26 H26A 0.9600 . ?
C26 H26B 0.9600 . ?
C26 H26C 0.9600 . ?
C27 H27A 0.9600 . ?
C27 H27B 0.9600 . ?
C27 H27C 0.9600 . ?
C28 C30A 1.490(16) . ?
C28 C29 1.520(14) . ?
C28 C30B 1.84(4) . ?
C28 H28 0.9800 . ?
C29 H29A 0.9600 . ?
C29 H29B 0.9600 . ?
C29 H29C 0.9600 . ?
C30A H30M 0.9600 . ?
C30A H30N 0.9600 . ?
C30A H30O 0.9600 . ?
C30B H30P 0.9600 . ?
C30B H30Q 0.9600 . ?
C30B H30R 0.9600 . ?
C31A C32A 1.46(2) . ?
C31A C33A 1.73(3) . ?
C31A H31P 0.9800 . ?
C31B C33B 1.46(5) . ?
C31B C32B 1.56(4) . ?
C31B H31Q 0.9800 . ?
C32A H32M 0.9600 . ?
C32A H32N 0.9600 . ?
C32A H32O 0.9600 . ?
C33A H33M 0.9600 . ?
C33A H33N 0.9600 . ?
C33A H33O 0.9600 . ?
C32B H32P 0.9600 . ?
C32B H32Q 0.9600 . ?
C32B H32R 0.9600 . ?
C33B H33P 0.9600 . ?
C33B H33Q 0.9600 . ?
C33B H33R 0.9600 . ?

loop_
_geom_torsion_atom_site_label_1
_geom_torsion_atom_site_label_2
_geom_torsion_atom_site_label_3
_geom_torsion_atom_site_label_4
_geom_torsion
_geom_torsion_site_symmetry_1
_geom_torsion_site_symmetry_2
_geom_torsion_site_symmetry_3
_geom_torsion_site_symmetry_4
_geom_torsion_publ_flag
S3 Fe1 Fe2 S2 0.17(6) . . . . ?
S1 Fe1 Fe2 S2 98.38(6) . . . . ?
S4 Fe1 Fe2 S2 -98.65(6) . . . . ?
Se1 Fe1 Fe2 S2 169.87(6) . . . . ?
Fe4 Fe1 Fe2 S2 -35.62(5) . . . . ?
Fe3 Fe1 Fe2 S2 35.58(4) . . . . ?
S3 Fe1 Fe2 S1 -98.21(6) . . . . ?
S4 Fe1 Fe2 S1 162.96(6) . . . . ?
Se1 Fe1 Fe2 S1 71.48(7) . . . . ?
Fe4 Fe1 Fe2 S1 -134.00(5) . . . . ?
Fe3 Fe1 Fe2 S1 -62.81(5) . . . . ?
S3 Fe1 Fe2 S4 98.82(6) . . . . ?
S1 Fe1 Fe2 S4 -162.96(6) . . . . ?
Se1 Fe1 Fe2 S4 -91.48(7) . . . . ?
Fe4 Fe1 Fe2 S4 63.03(5) . . . . ?
Fe3 Fe1 Fe2 S4 134.23(5) . . . . ?
S3 Fe1 Fe2 P1 176.47(7) . . . . ?
S1 Fe1 Fe2 P1 -85.32(8) . . . . ?
S4 Fe1 Fe2 P1 77.64(8) . . . . ?
Se1 Fe1 Fe2 P1 -13.84(10) . . . . ?
Fe4 Fe1 Fe2 P1 140.67(7) . . . . ?
Fe3 Fe1 Fe2 P1 -148.13(7) . . . . ?
S3 Fe1 Fe2 Fe3 -35.40(5) . . . . ?
S1 Fe1 Fe2 Fe3 62.81(5) . . . . ?
S4 Fe1 Fe2 Fe3 -134.23(5) . . . . ?
Se1 Fe1 Fe2 Fe3 134.29(6) . . . . ?
Fe4 Fe1 Fe2 Fe3 -71.20(3) . . . . ?
S3 Fe1 Fe2 Fe4 35.79(5) . . . . ?
S1 Fe1 Fe2 Fe4 134.00(5) . . . . ?
S4 Fe1 Fe2 Fe4 -63.03(5) . . . . ?
Se1 Fe1 Fe2 Fe4 -154.51(6) . . . . ?
Fe3 Fe1 Fe2 Fe4 71.20(3) . . . . ?
S2 Fe2 Fe3 S1 155.47(7) . . . . ?
S4 Fe2 Fe3 S1 -104.98(6) . . . . ?
P1 Fe2 Fe3 S1 55.89(12) . . . . ?
Fe1 Fe2 Fe3 S1 -67.48(5) . . . . ?
Fe4 Fe2 Fe3 S1 -138.12(5) . . . . ?
S2 Fe2 Fe3 S3 -102.76(6) . . . . ?
S1 Fe2 Fe3 S3 101.77(6) . . . . ?
S4 Fe2 Fe3 S3 -3.21(6) . . . . ?
P1 Fe2 Fe3 S3 157.66(11) . . . . ?
Fe1 Fe2 Fe3 S3 34.29(5) . . . . ?
Fe4 Fe2 Fe3 S3 -36.34(5) . . . . ?
S1 Fe2 Fe3 S2 -155.47(7) . . . . ?
S4 Fe2 Fe3 S2 99.55(6) . . . . ?
P1 Fe2 Fe3 S2 -99.58(12) . . . . ?
Fe1 Fe2 Fe3 S2 137.06(5) . . . . ?
Fe4 Fe2 Fe3 S2 66.42(5) . . . . ?
S2 Fe2 Fe3 P2 81.79(12) . . . . ?
S1 Fe2 Fe3 P2 -73.68(12) . . . . ?
S4 Fe2 Fe3 P2 -178.66(11) . . . . ?
P1 Fe2 Fe3 P2 -17.79(18) . . . . ?
Fe1 Fe2 Fe3 P2 -141.16(11) . . . . ?
Fe4 Fe2 Fe3 P2 148.20(11) . . . . ?
S2 Fe2 Fe3 Fe1 -137.06(5) . . . . ?
S1 Fe2 Fe3 Fe1 67.48(5) . . . . ?
S4 Fe2 Fe3 Fe1 -37.50(4) . . . . ?
P1 Fe2 Fe3 Fe1 123.37(12) . . . . ?
Fe4 Fe2 Fe3 Fe1 -70.64(3) . . . . ?
S2 Fe2 Fe3 Fe4 -66.42(5) . . . . ?
S1 Fe2 Fe3 Fe4 138.12(5) . . . . ?
S4 Fe2 Fe3 Fe4 33.13(4) . . . . ?
P1 Fe2 Fe3 Fe4 -165.99(12) . . . . ?
Fe1 Fe2 Fe3 Fe4 70.64(3) . . . . ?
S3 Fe1 Fe3 S1 -156.66(7) . . . . ?
S4 Fe1 Fe3 S1 104.36(6) . . . . ?
Se1 Fe1 Fe3 S1 -58.07(7) . . . . ?
Fe2 Fe1 Fe3 S1 66.96(5) . . . . ?
Fe4 Fe1 Fe3 S1 137.64(5) . . . . ?
S1 Fe1 Fe3 S3 156.66(7) . . . . ?
S4 Fe1 Fe3 S3 -98.98(6) . . . . ?
Se1 Fe1 Fe3 S3 98.59(8) . . . . ?
Fe2 Fe1 Fe3 S3 -136.38(6) . . . . ?
Fe4 Fe1 Fe3 S3 -65.70(5) . . . . ?
S3 Fe1 Fe3 S2 102.42(6) . . . . ?
S1 Fe1 Fe3 S2 -100.92(6) . . . . ?
S4 Fe1 Fe3 S2 3.44(6) . . . . ?
Se1 Fe1 Fe3 S2 -158.99(6) . . . . ?
Fe2 Fe1 Fe3 S2 -33.96(4) . . . . ?
Fe4 Fe1 Fe3 S2 36.72(4) . . . . ?
S3 Fe1 Fe3 P2 -76.47(10) . . . . ?
S1 Fe1 Fe3 P2 80.20(10) . . . . ?
S4 Fe1 Fe3 P2 -175.44(9) . . . . ?
Se1 Fe1 Fe3 P2 22.13(13) . . . . ?
Fe2 Fe1 Fe3 P2 147.15(10) . . . . ?
Fe4 Fe1 Fe3 P2 -142.16(10) . . . . ?
S3 Fe1 Fe3 Fe2 136.38(6) . . . . ?
S1 Fe1 Fe3 Fe2 -66.96(5) . . . . ?
S4 Fe1 Fe3 Fe2 37.40(4) . . . . ?
Se1 Fe1 Fe3 Fe2 -125.03(7) . . . . ?
Fe4 Fe1 Fe3 Fe2 70.69(3) . . . . ?
S3 Fe1 Fe3 Fe4 65.70(5) . . . . ?
S1 Fe1 Fe3 Fe4 -137.64(5) . . . . ?
S4 Fe1 Fe3 Fe4 -33.28(4) . . . . ?
Se1 Fe1 Fe3 Fe4 164.29(7) . . . . ?
Fe2 Fe1 Fe3 Fe4 -70.69(3) . . . . ?
S2 Fe2 Fe4 S4 -155.59(6) . . . . ?
S1 Fe2 Fe4 S4 105.06(6) . . . . ?
P1 Fe2 Fe4 S4 -53.70(10) . . . . ?
Fe1 Fe2 Fe4 S4 67.31(5) . . . . ?
Fe3 Fe2 Fe4 S4 138.24(5) . . . . ?
S2 Fe2 Fe4 S3 102.47(6) . . . . ?
S1 Fe2 Fe4 S3 3.12(6) . . . . ?
S4 Fe2 Fe4 S3 -101.94(6) . . . . ?
P1 Fe2 Fe4 S3 -155.64(10) . . . . ?
Fe1 Fe2 Fe4 S3 -34.63(5) . . . . ?
Fe3 Fe2 Fe4 S3 36.30(5) . . . . ?
S1 Fe2 Fe4 S2 -99.35(6) . . . . ?
S4 Fe2 Fe4 S2 155.59(6) . . . . ?
P1 Fe2 Fe4 S2 101.89(11) . . . . ?
Fe1 Fe2 Fe4 S2 -137.10(5) . . . . ?
Fe3 Fe2 Fe4 S2 -66.17(5) . . . . ?
S2 Fe2 Fe4 P3 -79.10(12) . . . . ?
S1 Fe2 Fe4 P3 -178.45(11) . . . . ?
S4 Fe2 Fe4 P3 76.49(12) . . . . ?
P1 Fe2 Fe4 P3 22.79(17) . . . . ?
Fe1 Fe2 Fe4 P3 143.80(11) . . . . ?
Fe3 Fe2 Fe4 P3 -145.27(11) . . . . ?
S2 Fe2 Fe4 Fe1 137.10(5) . . . . ?
S1 Fe2 Fe4 Fe1 37.76(5) . . . . ?
S4 Fe2 Fe4 Fe1 -67.31(5) . . . . ?
P1 Fe2 Fe4 Fe1 -121.01(10) . . . . ?
Fe3 Fe2 Fe4 Fe1 70.93(3) . . . . ?
S2 Fe2 Fe4 Fe3 66.17(5) . . . . ?
S1 Fe2 Fe4 Fe3 -33.18(5) . . . . ?
S4 Fe2 Fe4 Fe3 -138.24(5) . . . . ?
P1 Fe2 Fe4 Fe3 168.06(10) . . . . ?
Fe1 Fe2 Fe4 Fe3 -70.93(3) . . . . ?
S3 Fe1 Fe4 S4 156.51(7) . . . . ?
S1 Fe1 Fe4 S4 -104.71(6) . . . . ?
Se1 Fe1 Fe4 S4 65.76(11) . . . . ?
Fe2 Fe1 Fe4 S4 -67.63(5) . . . . ?
Fe3 Fe1 Fe4 S4 -137.80(5) . . . . ?
S1 Fe1 Fe4 S3 98.78(6) . . . . ?
S4 Fe1 Fe4 S3 -156.51(7) . . . . ?
Se1 Fe1 Fe4 S3 -90.75(11) . . . . ?
Fe2 Fe1 Fe4 S3 135.86(6) . . . . ?
Fe3 Fe1 Fe4 S3 65.69(5) . . . . ?
S3 Fe1 Fe4 S2 -102.12(6) . . . . ?
S1 Fe1 Fe4 S2 -3.34(6) . . . . ?
S4 Fe1 Fe4 S2 101.37(6) . . . . ?
Se1 Fe1 Fe4 S2 167.13(10) . . . . ?
Fe2 Fe1 Fe4 S2 33.74(4) . . . . ?
Fe3 Fe1 Fe4 S2 -36.43(4) . . . . ?
S3 Fe1 Fe4 P3 78.47(12) . . . . ?
S1 Fe1 Fe4 P3 177.25(11) . . . . ?
S4 Fe1 Fe4 P3 -78.04(12) . . . . ?
Se1 Fe1 Fe4 P3 -12.28(18) . . . . ?
Fe2 Fe1 Fe4 P3 -145.67(12) . . . . ?
Fe3 Fe1 Fe4 P3 144.16(12) . . . . ?
S3 Fe1 Fe4 Fe2 -135.86(6) . . . . ?
S1 Fe1 Fe4 Fe2 -37.08(4) . . . . ?
S4 Fe1 Fe4 Fe2 67.63(5) . . . . ?
Se1 Fe1 Fe4 Fe2 133.39(11) . . . . ?
Fe3 Fe1 Fe4 Fe2 -70.17(3) . . . . ?
S3 Fe1 Fe4 Fe3 -65.69(5) . . . . ?
S1 Fe1 Fe4 Fe3 33.09(4) . . . . ?
S4 Fe1 Fe4 Fe3 137.80(5) . . . . ?
Se1 Fe1 Fe4 Fe3 -156.44(11) . . . . ?
Fe2 Fe1 Fe4 Fe3 70.17(3) . . . . ?
S1 Fe3 Fe4 S4 -0.13(6) . . . . ?
S3 Fe3 Fe4 S4 99.41(6) . . . . ?
S2 Fe3 Fe4 S4 -99.18(6) . . . . ?
P2 Fe3 Fe4 S4 174.27(11) . . . . ?
Fe2 Fe3 Fe4 S4 -34.66(5) . . . . ?
Fe1 Fe3 Fe4 S4 34.90(5) . . . . ?
S1 Fe3 Fe4 S3 -99.54(6) . . . . ?
S2 Fe3 Fe4 S3 161.41(7) . . . . ?
P2 Fe3 Fe4 S3 74.87(12) . . . . ?
Fe2 Fe3 Fe4 S3 -134.06(6) . . . . ?
Fe1 Fe3 Fe4 S3 -64.50(5) . . . . ?
S1 Fe3 Fe4 S2 99.05(6) . . . . ?
S3 Fe3 Fe4 S2 -161.41(7) . . . . ?
P2 Fe3 Fe4 S2 -86.54(12) . . . . ?
Fe2 Fe3 Fe4 S2 64.53(5) . . . . ?
Fe1 Fe3 Fe4 S2 134.09(5) . . . . ?
S1 Fe3 Fe4 P3 -178.79(10) . . . . ?
S3 Fe3 Fe4 P3 -79.25(11) . . . . ?
S2 Fe3 Fe4 P3 82.16(11) . . . . ?
P2 Fe3 Fe4 P3 -4.39(16) . . . . ?
Fe2 Fe3 Fe4 P3 146.69(11) . . . . ?
Fe1 Fe3 Fe4 P3 -143.75(10) . . . . ?
S1 Fe3 Fe4 Fe2 34.52(5) . . . . ?
S3 Fe3 Fe4 Fe2 134.06(6) . . . . ?
S2 Fe3 Fe4 Fe2 -64.53(5) . . . . ?
P2 Fe3 Fe4 Fe2 -151.07(11) . . . . ?
Fe1 Fe3 Fe4 Fe2 69.56(3) . . . . ?
S1 Fe3 Fe4 Fe1 -35.04(5) . . . . ?
S3 Fe3 Fe4 Fe1 64.50(5) . . . . ?
S2 Fe3 Fe4 Fe1 -134.09(5) . . . . ?
P2 Fe3 Fe4 Fe1 139.37(11) . . . . ?
Fe2 Fe3 Fe4 Fe1 -69.56(3) . . . . ?
S3 Fe3 S1 Fe2 -92.53(6) . . . . ?
S2 Fe3 S1 Fe2 20.25(5) . . . . ?
P2 Fe3 S1 Fe2 147.02(7) . . . . ?
Fe1 Fe3 S1 Fe2 -73.25(4) . . . . ?
Fe4 Fe3 S1 Fe2 -36.44(4) . . . . ?
S3 Fe3 S1 Fe1 -19.28(6) . . . . ?
S2 Fe3 S1 Fe1 93.50(5) . . . . ?
P2 Fe3 S1 Fe1 -139.73(7) . . . . ?
Fe2 Fe3 S1 Fe1 73.25(4) . . . . ?
Fe4 Fe3 S1 Fe1 36.81(4) . . . . ?
S2 Fe2 S1 Fe3 -20.80(5) . . . . ?
S4 Fe2 S1 Fe3 91.99(6) . . . . ?
P1 Fe2 S1 Fe3 -155.39(6) . . . . ?
Fe1 Fe2 S1 Fe3 77.07(4) . . . . ?
Fe4 Fe2 S1 Fe3 36.91(5) . . . . ?
S2 Fe2 S1 Fe1 -97.87(5) . . . . ?
S4 Fe2 S1 Fe1 14.92(6) . . . . ?
P1 Fe2 S1 Fe1 127.54(6) . . . . ?
Fe3 Fe2 S1 Fe1 -77.07(4) . . . . ?
Fe4 Fe2 S1 Fe1 -40.16(4) . . . . ?
S3 Fe1 S1 Fe3 19.52(6) . . . . ?
S4 Fe1 S1 Fe3 -91.58(6) . . . . ?
Se1 Fe1 S1 Fe3 147.16(5) . . . . ?
Fe2 Fe1 S1 Fe3 -76.73(4) . . . . ?
Fe4 Fe1 S1 Fe3 -36.95(4) . . . . ?
S3 Fe1 S1 Fe2 96.25(6) . . . . ?
S4 Fe1 S1 Fe2 -14.85(6) . . . . ?
Se1 Fe1 S1 Fe2 -136.11(5) . . . . ?
Fe4 Fe1 S1 Fe2 39.78(4) . . . . ?
Fe3 Fe1 S1 Fe2 76.73(4) . . . . ?
S1 Fe2 S2 Fe3 20.06(5) . . . . ?
S4 Fe2 S2 Fe3 -95.93(5) . . . . ?
P1 Fe2 S2 Fe3 145.36(7) . . . . ?
Fe1 Fe2 S2 Fe3 -38.02(4) . . . . ?
Fe4 Fe2 S2 Fe3 -75.92(4) . . . . ?
S1 Fe2 S2 Fe4 95.99(5) . . . . ?
S4 Fe2 S2 Fe4 -20.01(5) . . . . ?
P1 Fe2 S2 Fe4 -138.72(7) . . . . ?
Fe1 Fe2 S2 Fe4 37.90(4) . . . . ?
Fe3 Fe2 S2 Fe4 75.92(4) . . . . ?
S1 Fe3 S2 Fe2 -20.77(6) . . . . ?
S3 Fe3 S2 Fe2 91.40(6) . . . . ?
P2 Fe3 S2 Fe2 -144.21(7) . . . . ?
Fe1 Fe3 S2 Fe2 36.55(4) . . . . ?
Fe4 Fe3 S2 Fe2 75.76(4) . . . . ?
S1 Fe3 S2 Fe4 -96.53(5) . . . . ?
S3 Fe3 S2 Fe4 15.63(6) . . . . ?
P2 Fe3 S2 Fe4 140.02(7) . . . . ?
Fe2 Fe3 S2 Fe4 -75.76(4) . . . . ?
Fe1 Fe3 S2 Fe4 -39.21(4) . . . . ?
S4 Fe4 S2 Fe2 20.81(5) . . . . ?
S3 Fe4 S2 Fe2 -91.19(6) . . . . ?
P3 Fe4 S2 Fe2 143.22(8) . . . . ?
Fe1 Fe4 S2 Fe2 -36.41(4) . . . . ?
Fe3 Fe4 S2 Fe2 -75.59(4) . . . . ?
S4 Fe4 S2 Fe3 96.39(5) . . . . ?
S3 Fe4 S2 Fe3 -15.60(6) . . . . ?
P3 Fe4 S2 Fe3 -141.20(8) . . . . ?
Fe2 Fe4 S2 Fe3 75.59(4) . . . . ?
Fe1 Fe4 S2 Fe3 39.18(4) . . . . ?
S1 Fe1 S3 Fe4 -95.16(5) . . . . ?
S4 Fe1 S3 Fe4 19.16(5) . . . . ?
Se1 Fe1 S3 Fe4 150.21(5) . . . . ?
Fe2 Fe1 S3 Fe4 -38.43(5) . . . . ?
Fe3 Fe1 S3 Fe4 -76.29(4) . . . . ?
S1 Fe1 S3 Fe3 -18.87(5) . . . . ?
S4 Fe1 S3 Fe3 95.45(5) . . . . ?
Se1 Fe1 S3 Fe3 -133.50(5) . . . . ?
Fe2 Fe1 S3 Fe3 37.86(5) . . . . ?
Fe4 Fe1 S3 Fe3 76.29(4) . . . . ?
S4 Fe4 S3 Fe1 -20.01(6) . . . . ?
S2 Fe4 S3 Fe1 91.85(5) . . . . ?
P3 Fe4 S3 Fe1 -141.73(7) . . . . ?
Fe2 Fe4 S3 Fe1 37.32(5) . . . . ?
Fe3 Fe4 S3 Fe1 76.22(4) . . . . ?
S4 Fe4 S3 Fe3 -96.23(6) . . . . ?
S2 Fe4 S3 Fe3 15.63(6) . . . . ?
P3 Fe4 S3 Fe3 142.04(7) . . . . ?
Fe2 Fe4 S3 Fe3 -38.91(5) . . . . ?
Fe1 Fe4 S3 Fe3 -76.22(4) . . . . ?
S1 Fe3 S3 Fe1 19.90(6) . . . . ?
S2 Fe3 S3 Fe1 -91.95(6) . . . . ?
P2 Fe3 S3 Fe1 140.40(6) . . . . ?
Fe2 Fe3 S3 Fe1 -37.02(4) . . . . ?
Fe4 Fe3 S3 Fe1 -76.19(5) . . . . ?
S1 Fe3 S3 Fe4 96.09(6) . . . . ?
S2 Fe3 S3 Fe4 -15.76(6) . . . . ?
P2 Fe3 S3 Fe4 -143.41(6) . . . . ?
Fe2 Fe3 S3 Fe4 39.17(5) . . . . ?
Fe1 Fe3 S3 Fe4 76.19(5) . . . . ?
S3 Fe4 S4 Fe1 19.40(5) . . . . ?
S2 Fe4 S4 Fe1 -92.96(5) . . . . ?
P3 Fe4 S4 Fe1 142.46(6) . . . . ?
Fe2 Fe4 S4 Fe1 -72.87(4) . . . . ?
Fe3 Fe4 S4 Fe1 -36.71(4) . . . . ?
S3 Fe4 S4 Fe2 92.27(5) . . . . ?
S2 Fe4 S4 Fe2 -20.09(5) . . . . ?
P3 Fe4 S4 Fe2 -144.68(6) . . . . ?
Fe1 Fe4 S4 Fe2 72.87(4) . . . . ?
Fe3 Fe4 S4 Fe2 36.15(4) . . . . ?
S3 Fe1 S4 Fe4 -19.68(6) . . . . ?
S1 Fe1 S4 Fe4 91.13(6) . . . . ?
Se1 Fe1 S4 Fe4 -155.02(5) . . . . ?
Fe2 Fe1 S4 Fe4 76.43(4) . . . . ?
Fe3 Fe1 S4 Fe4 36.90(4) . . . . ?
S3 Fe1 S4 Fe2 -96.11(5) . . . . ?
S1 Fe1 S4 Fe2 14.71(6) . . . . ?
Se1 Fe1 S4 Fe2 128.56(5) . . . . ?
Fe4 Fe1 S4 Fe2 -76.43(4) . . . . ?
Fe3 Fe1 S4 Fe2 -39.53(4) . . . . ?
S2 Fe2 S4 Fe4 20.76(5) . . . . ?
S1 Fe2 S4 Fe4 -91.87(6) . . . . ?
P1 Fe2 S4 Fe4 152.43(6) . . . . ?
Fe1 Fe2 S4 Fe4 -76.91(4) . . . . ?
Fe3 Fe2 S4 Fe4 -36.83(5) . . . . ?
S2 Fe2 S4 Fe1 97.67(5) . . . . ?
S1 Fe2 S4 Fe1 -14.96(6) . . . . ?
P1 Fe2 S4 Fe1 -130.66(6) . . . . ?
Fe3 Fe2 S4 Fe1 40.08(4) . . . . ?
Fe4 Fe2 S4 Fe1 76.91(4) . . . . ?
S3 Fe1 Se1 C1 -68.5(2) . . . . ?
S1 Fe1 Se1 C1 176.0(2) . . . . ?
S4 Fe1 Se1 C1 58.4(2) . . . . ?
Fe2 Fe1 Se1 C1 123.3(2) . . . . ?
Fe4 Fe1 Se1 C1 5.6(3) . . . . ?
Fe3 Fe1 Se1 C1 -140.5(2) . . . . ?
S2 Fe2 P1 C7 -80.3(3) . . . . ?
S1 Fe2 P1 C7 43.6(3) . . . . ?
S4 Fe2 P1 C7 160.3(3) . . . . ?
Fe1 Fe2 P1 C7 104.1(3) . . . . ?
Fe3 Fe2 P1 C7 -0.6(3) . . . . ?
Fe4 Fe2 P1 C7 -158.3(3) . . . . ?
S2 Fe2 P1 C13 43.2(2) . . . . ?
S1 Fe2 P1 C13 167.0(2) . . . . ?
S4 Fe2 P1 C13 -76.2(2) . . . . ?
Fe1 Fe2 P1 C13 -132.4(2) . . . . ?
Fe3 Fe2 P1 C13 122.9(2) . . . . ?
Fe4 Fe2 P1 C13 -34.8(3) . . . . ?
S2 Fe2 P1 C10 160.2(2) . . . . ?
S1 Fe2 P1 C10 -75.9(2) . . . . ?
S4 Fe2 P1 C10 40.8(2) . . . . ?
Fe1 Fe2 P1 C10 -15.4(2) . . . . ?
Fe3 Fe2 P1 C10 -120.1(2) . . . . ?
Fe4 Fe2 P1 C10 82.2(2) . . . . ?
S1 Fe3 P2 C25 32.8(4) . . . . ?
S3 Fe3 P2 C25 -84.5(4) . . . . ?
S2 Fe3 P2 C25 153.3(4) . . . . ?
Fe2 Fe3 P2 C25 90.7(4) . . . . ?
Fe1 Fe3 P2 C25 -27.9(4) . . . . ?
Fe4 Fe3 P2 C25 -141.4(3) . . . . ?
S1 Fe3 P2 C31A 174.3(6) . . . . ?
S3 Fe3 P2 C31A 56.9(6) . . . . ?
S2 Fe3 P2 C31A -65.3(6) . . . . ?
Fe2 Fe3 P2 C31A -127.9(6) . . . . ?
Fe1 Fe3 P2 C31A 113.5(6) . . . . ?
Fe4 Fe3 P2 C31A 0.1(7) . . . . ?
S1 Fe3 P2 C31B 154.0(12) . . . . ?
S3 Fe3 P2 C31B 36.7(12) . . . . ?
S2 Fe3 P2 C31B -85.5(12) . . . . ?
Fe2 Fe3 P2 C31B -148.1(12) . . . . ?
Fe1 Fe3 P2 C31B 93.3(12) . . . . ?
Fe4 Fe3 P2 C31B -20.2(12) . . . . ?
S1 Fe3 P2 C28 -80.0(3) . . . . ?
S3 Fe3 P2 C28 162.6(3) . . . . ?
S2 Fe3 P2 C28 40.5(3) . . . . ?
Fe2 Fe3 P2 C28 -22.1(3) . . . . ?
Fe1 Fe3 P2 C28 -140.8(3) . . . . ?
Fe4 Fe3 P2 C28 105.8(3) . . . . ?
S4 Fe4 P3 C22A -70.4(5) . . . . ?
S3 Fe4 P3 C22A 48.3(5) . . . . ?
S2 Fe4 P3 C22A 170.2(5) . . . . ?
Fe2 Fe4 P3 C22A -130.0(5) . . . . ?
Fe1 Fe4 P3 C22A -10.4(5) . . . . ?
Fe3 Fe4 P3 C22A 108.2(5) . . . . ?
S4 Fe4 P3 C16 143.9(4) . . . . ?
S3 Fe4 P3 C16 -97.4(4) . . . . ?
S2 Fe4 P3 C16 24.5(4) . . . . ?
Fe2 Fe4 P3 C16 84.2(4) . . . . ?
Fe1 Fe4 P3 C16 -156.1(4) . . . . ?
Fe3 Fe4 P3 C16 -37.5(5) . . . . ?
S4 Fe4 P3 C19 25.7(3) . . . . ?
S3 Fe4 P3 C19 144.4(3) . . . . ?
S2 Fe4 P3 C19 -93.7(3) . . . . ?
Fe2 Fe4 P3 C19 -33.9(3) . . . . ?
Fe1 Fe4 P3 C19 85.7(3) . . . . ?
Fe3 Fe4 P3 C19 -155.7(3) . . . . ?
S4 Fe4 P3 C22B -94.4(5) . . . . ?
S3 Fe4 P3 C22B 24.3(5) . . . . ?
S2 Fe4 P3 C22B 146.3(5) . . . . ?
Fe2 Fe4 P3 C22B -154.0(5) . . . . ?
Fe1 Fe4 P3 C22B -34.4(5) . . . . ?
Fe3 Fe4 P3 C22B 84.2(5) . . . . ?
Fe1 Se1 C1 C2 15.5(7) . . . . ?
Fe1 Se1 C1 C6 -163.7(5) . . . . ?
C6 C1 C2 C3 0.8(11) . . . . ?
Se1 C1 C2 C3 -178.3(5) . . . . ?
C1 C2 C3 C4 -0.1(11) . . . . ?
C2 C3 C4 C5 -0.5(11) . . . . ?
C3 C4 C5 C6 0.4(11) . . . . ?
C2 C1 C6 C5 -1.0(11) . . . . ?
Se1 C1 C6 C5 178.3(5) . . . . ?
C4 C5 C6 C1 0.3(11) . . . . ?
C13 P1 C7 C8 -96.0(5) . . . . ?
C10 P1 C7 C8 151.2(5) . . . . ?
Fe2 P1 C7 C8 30.6(6) . . . . ?
C13 P1 C7 C9 31.0(7) . . . . ?
C10 P1 C7 C9 -81.7(6) . . . . ?
Fe2 P1 C7 C9 157.7(5) . . . . ?
C7 P1 C10 C12 -68.1(5) . . . . ?
C13 P1 C10 C12 178.0(5) . . . . ?
Fe2 P1 C10 C12 56.2(5) . . . . ?
C7 P1 C10 C11 58.9(6) . . . . ?
C13 P1 C10 C11 -54.9(6) . . . . ?
Fe2 P1 C10 C11 -176.8(5) . . . . ?
C7 P1 C13 C14 69.1(5) . . . . ?
C10 P1 C13 C14 -177.3(5) . . . . ?
Fe2 P1 C13 C14 -58.4(5) . . . . ?
C7 P1 C13 C15 -167.9(5) . . . . ?
C10 P1 C13 C15 -54.4(5) . . . . ?
Fe2 P1 C13 C15 64.5(5) . . . . ?
C22A P3 C16 C18 15.7(11) . . . . ?
C19 P3 C16 C18 -82.0(9) . . . . ?
C22B P3 C16 C18 33.1(10) . . . . ?
Fe4 P3 C16 C18 159.4(7) . . . . ?
C22A P3 C16 C17 -110.0(9) . . . . ?
C19 P3 C16 C17 152.3(8) . . . . ?
C22B P3 C16 C17 -92.6(10) . . . . ?
Fe4 P3 C16 C17 33.6(10) . . . . ?
C22A P3 C19 C21A 169.0(10) . . . . ?
C16 P3 C19 C21A -71.6(10) . . . . ?
C22B P3 C19 C21A 177.9(10) . . . . ?
Fe4 P3 C19 C21A 56.0(9) . . . . ?
C22A P3 C19 C21B -173.9(10) . . . . ?
C16 P3 C19 C21B -54.5(9) . . . . ?
C22B P3 C19 C21B -165.1(10) . . . . ?
Fe4 P3 C19 C21B 73.1(8) . . . . ?
C22A P3 C19 C20B -75.6(13) . . . . ?
C16 P3 C19 C20B 43.7(13) . . . . ?
C22B P3 C19 C20B -66.8(13) . . . . ?
Fe4 P3 C19 C20B 171.3(11) . . . . ?
C22A P3 C19 C20A -48.9(10) . . . . ?
C16 P3 C19 C20A 70.5(10) . . . . ?
C22B P3 C19 C20A -40.0(11) . . . . ?
Fe4 P3 C19 C20A -161.9(9) . . . . ?
C16 P3 C22A C24A 87.2(12) . . . . ?
C19 P3 C22A C24A -166.0(11) . . . . ?
C22B P3 C22A C24A 36.5(18) . . . . ?
Fe4 P3 C22A C24A -59.1(12) . . . . ?
C16 P3 C22A C23A -153.4(10) . . . . ?
C19 P3 C22A C23A -46.6(11) . . . . ?
C22B P3 C22A C23A 156(3) . . . . ?
Fe4 P3 C22A C23A 60.4(12) . . . . ?
C22A P3 C22B C24B -159(3) . . . . ?
C16 P3 C22B C24B 64.9(12) . . . . ?
C19 P3 C22B C24B 176.5(10) . . . . ?
Fe4 P3 C22B C24B -65.8(12) . . . . ?
C22A P3 C22B C23B -39.2(17) . . . . ?
C16 P3 C22B C23B -174.8(11) . . . . ?
C19 P3 C22B C23B -63.3(13) . . . . ?
Fe4 P3 C22B C23B 54.5(13) . . . . ?
C31A P2 C25 C26 38.7(11) . . . . ?
C31B P2 C25 C26 64.8(15) . . . . ?
C28 P2 C25 C26 -57.4(8) . . . . ?
Fe3 P2 C25 C26 -175.6(6) . . . . ?
C31A P2 C25 C27 -90.4(8) . . . . ?
C31B P2 C25 C27 -64.4(15) . . . . ?
C28 P2 C25 C27 173.5(6) . . . . ?
Fe3 P2 C25 C27 55.3(6) . . . . ?
C25 P2 C28 C30A -175.0(8) . . . . ?
C31A P2 C28 C30A 70.7(9) . . . . ?
C31B P2 C28 C30A 65.7(13) . . . . ?
Fe3 P2 C28 C30A -56.5(8) . . . . ?
C25 P2 C28 C29 -48.1(7) . . . . ?
C31A P2 C28 C29 -162.5(7) . . . . ?
C31B P2 C28 C29 -167.5(11) . . . . ?
Fe3 P2 C28 C29 70.4(6) . . . . ?
C25 P2 C28 C30B 128.6(12) . . . . ?
C31A P2 C28 C30B 14.2(12) . . . . ?
C31B P2 C28 C30B 9.2(16) . . . . ?
Fe3 P2 C28 C30B -113.0(12) . . . . ?
C25 P2 C31A C32A 166.1(14) . . . . ?
C31B P2 C31A C32A 79(3) . . . . ?
C28 P2 C31A C32A -90.3(15) . . . . ?
Fe3 P2 C31A C32A 25.5(18) . . . . ?
C25 P2 C31A C33A 63.1(11) . . . . ?
C31B P2 C31A C33A -24(2) . . . . ?
C28 P2 C31A C33A 166.6(9) . . . . ?
Fe3 P2 C31A C33A -77.5(9) . . . . ?
C25 P2 C31B C33B -76(3) . . . . ?
C31A P2 C31B C33B 27(2) . . . . ?
C28 P2 C31B C33B 39(3) . . . . ?
Fe3 P2 C31B C33B 163(2) . . . . ?
C25 P2 C31B C32B 163(3) . . . . ?
C31A P2 C31B C32B -95(4) . . . . ?
C28 P2 C31B C32B -83(3) . . . . ?
Fe3 P2 C31B C32B 41(3) . . . . ?
